data_4025525
loop_
_publ_author_name
'Ryota Wakabayashi'
'Daishi Fujino'
'Sayuri Hayashi'
'Hideki Yorimitsu'
'Koichiro Oshima'

_publ_contact_author 'Hideki Yorimitsu'
_publ_contact_author_email yori@kuchem.kyoto-u.ac.jp
_publ_contact_author_fax +81-75-753-3970
_publ_contact_author_phone +81-75-753-4010
_publ_section_title
;
 Palladium-Catalyzed Allylation of Aryl Halides with Homoallyl Alcohols
 Bearing a Trisubstituted Double Bond: Application to Chirality Transfer
 from Hydroxylated Carbon to Benzylic One
;
_journal_name_full 'Journal of Organic Chemistry'
_journal_page_first 4337
_journal_page_last 4343
_journal_paper_doi 10.1021/jo100857d
_journal_volume 75
_journal_year 2010
_chemical_formula_moiety 'C21 H23 O Si'
_chemical_formula_sum 'C21 H23 O Si'
_chemical_formula_weight 319.48
_chemical_melting_point 343
_chemical_name_systematic
; 
 ? 
;
_space_group_IT_number 5
_symmetry_cell_setting monoclinic
_symmetry_Int_Tables_number 5
_symmetry_space_group_name_Hall 'C 2y'
_symmetry_space_group_name_H-M 'C 1 2 1'
_atom_sites_solution_hydrogens geom
_atom_sites_solution_primary direct
_atom_sites_solution_secondary difmap
_audit_creation_method SHELXL-97
_cell_angle_alpha 90.00
_cell_angle_beta 109.472(10)
_cell_angle_gamma 90.00
_cell_formula_units_Z 8
_cell_length_a 30.054(9)
_cell_length_b 8.076(3)
_cell_length_c 16.130(5)
_cell_measurement_temperature 123(2)
_cell_measurement_theta_max 27.5
_cell_measurement_theta_min 3.0
_cell_volume 3691(2)
_computing_cell_refinement PROCESS-AUTO
_computing_data_collection PROCESS-AUTO
_computing_data_reduction CrystalStructure
_computing_publication_material 'CrystalStructure 3.8'
_computing_structure_refinement 'SHELXL-97 (Sheldrick, 1997)'
_computing_structure_solution 'SHELXS-97 (Sheldrick, 1990)'
_diffrn_ambient_temperature 123(2)
_diffrn_detector_area_resol_mean 10.00
_diffrn_measured_fraction_theta_full 0.996
_diffrn_measured_fraction_theta_max 0.996
_diffrn_measurement_device_type 'Rigaku RAXIS-RAPID'
_diffrn_measurement_method \w
_diffrn_radiation_monochromator graphite
_diffrn_radiation_source 'fine-focus sealed tube'
_diffrn_radiation_type MoK\a
_diffrn_radiation_wavelength 0.71075
_diffrn_reflns_av_R_equivalents 0.0637
_diffrn_reflns_av_sigmaI/netI 0.1425
_diffrn_reflns_limit_h_max 38
_diffrn_reflns_limit_h_min -38
_diffrn_reflns_limit_k_max 10
_diffrn_reflns_limit_k_min -10
_diffrn_reflns_limit_l_max 20
_diffrn_reflns_limit_l_min -20
_diffrn_reflns_number 17658
_diffrn_reflns_theta_full 27.48
_diffrn_reflns_theta_max 27.48
_diffrn_reflns_theta_min 3.05
_exptl_absorpt_coefficient_mu 0.130
_exptl_absorpt_correction_T_max 0.9621
_exptl_absorpt_correction_T_min 0.9380
_exptl_absorpt_correction_type none
_exptl_crystal_colour colorless
_exptl_crystal_density_diffrn 1.150
_exptl_crystal_density_method 'not measured'
_exptl_crystal_description prism
_exptl_crystal_F_000 1368
_exptl_crystal_size_max 0.50
_exptl_crystal_size_mid 0.30
_exptl_crystal_size_min 0.30
_refine_diff_density_max 0.487
_refine_diff_density_min -0.319
_refine_diff_density_rms 0.043
_refine_ls_abs_structure_details 'Flack H D (1983), Acta Cryst. A39, 876-881'
_refine_ls_abs_structure_Flack -0.20(14)
_refine_ls_extinction_method none
_refine_ls_goodness_of_fit_ref 1.153
_refine_ls_hydrogen_treatment constr
_refine_ls_matrix_type full
_refine_ls_number_parameters 423
_refine_ls_number_reflns 8179
_refine_ls_number_restraints 1
_refine_ls_restrained_S_all 1.153
_refine_ls_R_factor_all 0.1073
_refine_ls_R_factor_gt 0.0480
_refine_ls_shift/su_max 0.001
_refine_ls_shift/su_mean 0.000
_refine_ls_structure_factor_coef Fsqd
_refine_ls_weighting_details 'calc w=1/[\s^2^(Fo^2^)+(0.0630P)^2^+0.0000P] where P=(Fo^2^+2Fc^2^)/3'
_refine_ls_weighting_scheme calc
_refine_ls_wR_factor_gt 0.1149
_refine_ls_wR_factor_ref 0.1700
_reflns_number_gt 5558
_reflns_number_total 8179
_reflns_threshold_expression >2sigma(I)
_cod_data_source_file jo100857d_si_002.cif
_cod_data_source_block 00401osh
_cod_database_code 4025525

loop_
_symmetry_equiv_pos_as_xyz
'x, y, z'
'-x, y, -z'
'x+1/2, y+1/2, z'
'-x+1/2, y+1/2, -z'

loop_
_atom_site_label
_atom_site_type_symbol
_atom_site_fract_x
_atom_site_fract_y
_atom_site_fract_z
_atom_site_U_iso_or_equiv
_atom_site_adp_type
_atom_site_occupancy
_atom_site_symmetry_multiplicity
_atom_site_calc_flag
_atom_site_refinement_flags
_atom_site_disorder_assembly
_atom_site_disorder_group
Si2 Si 0.28917(3) 0.90180(14) 0.12641(5) 0.0368(2) Uani 1 1 d . . .
Si1 Si 0.63356(3) 0.90625(15) 0.22652(5) 0.0356(2) Uani 1 1 d . . .
C1 C 0.68648(12) 0.8897(6) 0.5692(2) 0.0476(11) Uani 1 1 d . . .
H1 H 0.7121 0.8560 0.6192 0.057 Uiso 1 1 calc R . .
C2 C 0.65136(9) 1.0898(4) 0.45287(17) 0.0275(7) Uani 1 1 d . . .
C11 C 0.59183(10) 1.0562(4) 0.25300(17) 0.0292(7) Uani 1 1 d . . .
C3 C 0.61247(10) 0.9822(4) 0.41630(17) 0.0270(7) Uani 1 1 d . . .
C4 C 0.68843(11) 1.0415(5) 0.53188(19) 0.0388(9) Uani 1 1 d . . .
C5 C 0.65559(10) 1.2466(5) 0.4163(2) 0.0337(8) Uani 1 1 d . . .
H2 H 0.6320 1.2805 0.3634 0.040 Uiso 1 1 calc R . .
C12 C 0.57326(9) 1.0242(4) 0.32951(17) 0.0283(7) Uani 1 1 d . . .
C6 C 0.60905(13) 0.8344(5) 0.4607(2) 0.0364(8) Uani 1 1 d . . .
C7 C 0.64798(14) 0.7840(5) 0.5357(2) 0.0455(10) Uani 1 1 d . . .
C8 C 0.69248(12) 1.3495(5) 0.4549(2) 0.0449(9) Uani 1 1 d . . .
H3 H 0.6941 1.4536 0.4287 0.054 Uiso 1 1 calc R . .
C9 C 0.72865(12) 1.3032(7) 0.5339(2) 0.0549(12) Uani 1 1 d . . .
H4 H 0.7541 1.3764 0.5607 0.066 Uiso 1 1 calc R . .
C10 C 0.72641(11) 1.1542(7) 0.5703(2) 0.0510(12) Uani 1 1 d . . .
H5 H 0.7507 1.1235 0.6229 0.061 Uiso 1 1 calc R . .
C21 C 0.38800(10) 1.4010(6) 0.09000(18) 0.0398(8) Uani 1 1 d . . .
H6 H 0.3706 1.5012 0.0834 0.048 Uiso 1 1 calc R . .
O1 O 0.52047(8) 1.1164(4) 0.40774(14) 0.0517(8) Uani 1 1 d . . .
H41 H 0.5422 1.0986 0.4556 0.078 Uiso 1 1 calc R . .
C36 C 0.31916(10) 1.0574(5) 0.21402(19) 0.0307(7) Uani 1 1 d . . .
C19 C 0.64168(12) 0.7089(5) 0.2889(2) 0.0448(9) Uani 1 1 d . . .
H19 H 0.6107 0.6614 0.2828 0.067 Uiso 1 1 calc R . .
H20 H 0.6590 0.7302 0.3511 0.067 Uiso 1 1 calc R . .
H21 H 0.6595 0.6310 0.2656 0.067 Uiso 1 1 calc R . .
C38 C 0.30883(15) 0.9237(7) 0.0286(2) 0.0581(12) Uani 1 1 d . . .
H22 H 0.3412 0.8824 0.0432 0.087 Uiso 1 1 calc R . .
H23 H 0.3078 1.0407 0.0119 0.087 Uiso 1 1 calc R . .
H24 H 0.2878 0.8596 -0.0205 0.087 Uiso 1 1 calc R . .
C22 C 0.43232(10) 0.8607(4) 0.22809(18) 0.0312(8) Uani 1 1 d . . .
C37 C 0.29485(12) 1.1819(6) 0.2292(2) 0.0436(9) Uani 1 1 d . . .
H37 H 0.3090 1.2550 0.2768 0.052 Uiso 1 1 calc R . .
H38 H 0.2631 1.1989 0.1925 0.052 Uiso 1 1 calc R . .
C23 C 0.40479(10) 1.0063(4) 0.21838(18) 0.0284(7) Uani 1 1 d . . .
C39 C 0.30190(12) 0.6869(5) 0.1714(2) 0.0458(9) Uani 1 1 d . . .
H25 H 0.3357 0.6639 0.1865 0.069 Uiso 1 1 calc R . .
H26 H 0.2838 0.6073 0.1271 0.069 Uiso 1 1 calc R . .
H27 H 0.2928 0.6769 0.2242 0.069 Uiso 1 1 calc R . .
O2 O 0.43222(8) 1.0840(4) 0.41181(14) 0.0527(8) Uani 1 1 d . . .
H42 H 0.4552 1.0935 0.3937 0.079 Uiso 1 1 calc R . .
C17 C 0.54047(9) 1.1596(5) 0.34230(18) 0.0325(8) Uani 1 1 d . . .
H43 H 0.5585 1.2639 0.3594 0.039 Uiso 1 1 calc R . .
H44 H 0.5148 1.1791 0.2859 0.039 Uiso 1 1 calc R . .
C18 C 0.57749(11) 1.1836(5) 0.19923(19) 0.0405(9) Uani 1 1 d . . .
H39 H 0.5550 1.2589 0.2073 0.049 Uiso 1 1 calc R . .
H40 H 0.5897 1.1998 0.1525 0.049 Uiso 1 1 calc R . .
C35 C 0.39090(10) 1.1460(5) 0.34732(18) 0.0373(9) Uani 1 1 d . . .
H45 H 0.3983 1.2518 0.3238 0.045 Uiso 1 1 calc R . .
H46 H 0.3666 1.1685 0.3749 0.045 Uiso 1 1 calc R . .
C13 C 0.6457(2) 0.6249(7) 0.5740(3) 0.0749(16) Uani 1 1 d . . .
H7 H 0.6717 0.5876 0.6222 0.090 Uiso 1 1 calc R . .
C34 C 0.37121(9) 1.0226(5) 0.27152(18) 0.0302(7) Uani 1 1 d . . .
C24 C 0.48645(13) 0.5690(6) 0.2390(3) 0.0555(11) Uani 1 1 d . . .
H8 H 0.5039 0.4697 0.2421 0.067 Uiso 1 1 calc R . .
C25 C 0.43971(10) 1.1071(5) 0.10886(17) 0.0335(8) Uani 1 1 d . . .
C14 C 0.56812(16) 0.7293(5) 0.4340(2) 0.0501(10) Uani 1 1 d . . .
H9 H 0.5408 0.7633 0.3874 0.060 Uiso 1 1 calc R . .
C26 C 0.38399(10) 1.2849(5) 0.14787(19) 0.0331(7) Uani 1 1 d . . .
H10 H 0.3639 1.3065 0.1814 0.040 Uiso 1 1 calc R . .
C27 C 0.40887(10) 1.1318(5) 0.16005(17) 0.0291(7) Uani 1 1 d . . .
C28 C 0.44258(12) 1.2348(6) 0.0492(2) 0.0440(10) Uani 1 1 d . . .
H11 H 0.4629 1.2193 0.0156 0.053 Uiso 1 1 calc R . .
C40 C 0.22383(12) 0.9345(7) 0.0920(3) 0.0669(14) Uani 1 1 d . . .
H28 H 0.2078 0.8519 0.0477 0.100 Uiso 1 1 calc R . .
H29 H 0.2161 1.0457 0.0672 0.100 Uiso 1 1 calc R . .
H30 H 0.2135 0.9229 0.1433 0.100 Uiso 1 1 calc R . .
C20 C 0.69139(12) 1.0124(6) 0.2471(3) 0.0597(12) Uani 1 1 d . . .
H31 H 0.7021 1.0589 0.3066 0.090 Uiso 1 1 calc R . .
H32 H 0.6877 1.1017 0.2041 0.090 Uiso 1 1 calc R . .
H33 H 0.7147 0.9324 0.2413 0.090 Uiso 1 1 calc R . .
C29 C 0.46490(10) 0.9625(5) 0.11780(19) 0.0375(9) Uani 1 1 d . . .
H12 H 0.4848 0.9468 0.0834 0.045 Uiso 1 1 calc R . .
C15 C 0.5679(2) 0.5833(6) 0.4742(3) 0.0728(15) Uani 1 1 d . . .
H13 H 0.5403 0.5166 0.4556 0.087 Uiso 1 1 calc R . .
C16 C 0.6073(3) 0.5274(7) 0.5427(3) 0.0858(19) Uani 1 1 d . . .
H14 H 0.6070 0.4206 0.5672 0.103 Uiso 1 1 calc R . .
C30 C 0.41784(11) 1.3747(6) 0.0392(2) 0.0474(11) Uani 1 1 d . . .
H15 H 0.4202 1.4561 -0.0016 0.057 Uiso 1 1 calc R . .
C31 C 0.46218(10) 0.8392(5) 0.1753(2) 0.0372(9) Uani 1 1 d . . .
C32 C 0.45869(13) 0.5891(6) 0.2935(3) 0.0519(10) Uani 1 1 d . . .
H16 H 0.4579 0.5042 0.3337 0.062 Uiso 1 1 calc R . .
C33 C 0.43286(11) 0.7300(5) 0.2887(2) 0.0406(8) Uani 1 1 d . . .
H17 H 0.4147 0.7419 0.3266 0.049 Uiso 1 1 calc R . .
C42 C 0.48851(12) 0.6892(6) 0.1823(2) 0.0489(10) Uani 1 1 d . . .
H18 H 0.5077 0.6741 0.1466 0.059 Uiso 1 1 calc R . .
C41 C 0.60873(16) 0.8512(6) 0.1078(2) 0.0605(13) Uani 1 1 d . . .
H34 H 0.6303 0.7754 0.0927 0.091 Uiso 1 1 calc R . .
H35 H 0.6048 0.9519 0.0721 0.091 Uiso 1 1 calc R . .
H36 H 0.5780 0.7972 0.0960 0.091 Uiso 1 1 calc R . .

loop_
_atom_site_aniso_label
_atom_site_aniso_U_11
_atom_site_aniso_U_22
_atom_site_aniso_U_33
_atom_site_aniso_U_23
_atom_site_aniso_U_13
_atom_site_aniso_U_12
Si2 0.0296(4) 0.0376(6) 0.0359(4) -0.0082(4) 0.0012(3) -0.0049(4)
Si1 0.0341(4) 0.0471(6) 0.0284(4) 0.0082(4) 0.0139(3) 0.0140(5)
C1 0.0467(18) 0.067(3) 0.0279(15) 0.0183(18) 0.0108(14) 0.032(2)
C2 0.0228(13) 0.039(2) 0.0217(13) 0.0030(13) 0.0084(11) 0.0089(12)
C11 0.0270(13) 0.040(2) 0.0195(12) 0.0028(12) 0.0061(12) 0.0043(13)
C3 0.0304(14) 0.031(2) 0.0201(13) 0.0008(12) 0.0095(12) 0.0050(13)
C4 0.0293(15) 0.061(3) 0.0247(14) 0.0040(16) 0.0068(13) 0.0151(16)
C5 0.0281(14) 0.041(2) 0.0327(15) 0.0026(14) 0.0117(13) 0.0038(14)
C12 0.0277(14) 0.035(2) 0.0226(13) 0.0020(13) 0.0095(12) 0.0034(13)
C6 0.058(2) 0.031(2) 0.0267(14) 0.0032(13) 0.0224(15) 0.0037(16)
C7 0.071(2) 0.043(2) 0.0297(16) 0.0172(16) 0.0272(18) 0.024(2)
C8 0.0454(18) 0.046(3) 0.0471(19) -0.0042(17) 0.0202(17) -0.0097(17)
C9 0.0358(18) 0.085(4) 0.043(2) -0.015(2) 0.0118(18) -0.017(2)
C10 0.0237(15) 0.097(4) 0.0291(16) -0.009(2) 0.0040(14) 0.0062(19)
C21 0.0341(15) 0.049(2) 0.0331(15) 0.0007(18) 0.0062(13) -0.0039(18)
O1 0.0338(11) 0.096(3) 0.0300(11) 0.0070(13) 0.0167(10) 0.0120(14)
C36 0.0280(14) 0.035(2) 0.0320(15) -0.0066(13) 0.0134(13) -0.0038(13)
C19 0.0492(19) 0.051(3) 0.0379(17) 0.0106(17) 0.0190(16) 0.0197(18)
C38 0.076(2) 0.060(3) 0.0328(16) -0.0181(19) 0.0106(18) -0.023(2)
C22 0.0244(13) 0.041(2) 0.0243(13) -0.0108(13) 0.0024(12) -0.0039(13)
C37 0.0354(16) 0.051(3) 0.0470(18) -0.0128(18) 0.0171(15) -0.0027(16)
C23 0.0248(13) 0.036(2) 0.0219(13) -0.0118(13) 0.0048(12) -0.0068(13)
C39 0.0389(17) 0.042(3) 0.051(2) -0.0115(18) 0.0064(16) -0.0037(17)
O2 0.0381(12) 0.088(2) 0.0291(11) -0.0081(13) 0.0078(10) -0.0234(14)
C17 0.0218(13) 0.049(2) 0.0247(13) -0.0004(14) 0.0049(12) 0.0067(14)
C18 0.0446(17) 0.052(3) 0.0295(14) 0.0147(16) 0.0182(14) 0.0178(17)
C35 0.0339(15) 0.053(3) 0.0299(15) -0.0135(15) 0.0174(14) -0.0206(16)
C13 0.142(5) 0.047(3) 0.047(2) 0.025(2) 0.046(3) 0.040(3)
C34 0.0185(12) 0.041(2) 0.0290(14) -0.0132(14) 0.0056(12) -0.0063(13)
C24 0.046(2) 0.045(3) 0.069(3) -0.014(2) 0.010(2) 0.0078(19)
C25 0.0246(14) 0.056(3) 0.0188(12) -0.0042(14) 0.0061(12) -0.0081(15)
C14 0.082(3) 0.035(2) 0.0423(18) -0.0050(16) 0.0333(19) -0.016(2)
C26 0.0284(14) 0.041(2) 0.0294(15) -0.0076(14) 0.0091(13) -0.0039(14)
C27 0.0258(13) 0.039(2) 0.0201(12) -0.0073(12) 0.0051(11) -0.0091(13)
C28 0.0320(15) 0.074(3) 0.0271(15) -0.0053(17) 0.0118(14) -0.0100(18)
C40 0.0337(17) 0.056(3) 0.089(3) -0.008(3) -0.010(2) -0.0035(19)
C20 0.0387(18) 0.070(4) 0.080(3) 0.006(3) 0.033(2) 0.011(2)
C29 0.0268(14) 0.059(3) 0.0266(14) -0.0096(15) 0.0089(13) -0.0019(15)
C15 0.135(4) 0.039(3) 0.063(3) -0.001(2) 0.058(3) -0.018(3)
C16 0.184(6) 0.031(3) 0.070(3) 0.015(2) 0.080(4) 0.005(4)
C30 0.0434(17) 0.068(3) 0.0269(15) 0.0072(17) 0.0070(14) -0.010(2)
C31 0.0281(15) 0.050(3) 0.0305(16) -0.0158(15) 0.0058(14) -0.0009(14)
C32 0.051(2) 0.041(3) 0.058(2) 0.0017(19) 0.0105(19) -0.0003(19)
C33 0.0341(16) 0.040(2) 0.0450(18) -0.0041(16) 0.0090(15) -0.0045(15)
C42 0.0412(18) 0.058(3) 0.0446(19) -0.014(2) 0.0100(16) 0.0060(19)
C41 0.074(2) 0.076(4) 0.0360(18) 0.0037(19) 0.0246(19) 0.029(2)

loop_
_atom_type_symbol
_atom_type_description
_atom_type_scat_dispersion_real
_atom_type_scat_dispersion_imag
_atom_type_scat_source
C C 0.0033 0.0016 'International Tables Vol C Tables 4.2.6.8 and 6.1.1.4'
H H 0.0000 0.0000 'International Tables Vol C Tables 4.2.6.8 and 6.1.1.4'
O O 0.0106 0.0060 'International Tables Vol C Tables 4.2.6.8 and 6.1.1.4'
Si Si 0.0817 0.0704 'International Tables Vol C Tables 4.2.6.8 and 6.1.1.4'

loop_
_geom_angle_atom_site_label_1
_geom_angle_atom_site_label_2
_geom_angle_atom_site_label_3
_geom_angle
_geom_angle_site_symmetry_1
_geom_angle_site_symmetry_3
_geom_angle_publ_flag
C38 Si2 C39 109.5(2) . . ?
C38 Si2 C40 109.4(2) . . ?
C39 Si2 C40 107.7(2) . . ?
C38 Si2 C36 111.33(17) . . ?
C39 Si2 C36 110.08(16) . . ?
C40 Si2 C36 108.71(19) . . ?
C19 Si1 C41 106.7(2) . . ?
C19 Si1 C20 110.60(19) . . ?
C41 Si1 C20 108.8(2) . . ?
C19 Si1 C11 113.85(15) . . ?
C41 Si1 C11 108.45(16) . . ?
C20 Si1 C11 108.31(19) . . ?
C4 C1 C7 121.8(3) . . ?
C4 C1 H1 119.1 . . ?
C7 C1 H1 119.1 . . ?
C3 C2 C5 123.3(3) . . ?
C3 C2 C4 119.3(3) . . ?
C5 C2 C4 117.4(3) . . ?
C18 C11 C12 122.1(3) . . ?
C18 C11 Si1 116.5(2) . . ?
C12 C11 Si1 121.3(2) . . ?
C6 C3 C2 119.8(3) . . ?
C6 C3 C12 119.0(3) . . ?
C2 C3 C12 121.3(3) . . ?
C1 C4 C10 121.5(3) . . ?
C1 C4 C2 119.7(3) . . ?
C10 C4 C2 118.8(4) . . ?
C8 C5 C2 121.8(3) . . ?
C8 C5 H2 119.1 . . ?
C2 C5 H2 119.1 . . ?
C17 C12 C11 114.3(3) . . ?
C17 C12 C3 111.5(2) . . ?
C11 C12 C3 113.3(2) . . ?
C3 C6 C7 119.4(3) . . ?
C3 C6 C14 123.2(3) . . ?
C7 C6 C14 117.5(3) . . ?
C1 C7 C6 119.5(3) . . ?
C1 C7 C13 122.3(4) . . ?
C6 C7 C13 118.2(4) . . ?
C5 C8 C9 120.9(4) . . ?
C5 C8 H3 119.6 . . ?
C9 C8 H3 119.6 . . ?
C10 C9 C8 119.3(4) . . ?
C10 C9 H4 120.3 . . ?
C8 C9 H4 120.3 . . ?
C9 C10 C4 121.8(3) . . ?
C9 C10 H5 119.1 . . ?
C4 C10 H5 119.1 . . ?
C26 C21 C30 120.8(4) . . ?
C26 C21 H6 119.6 . . ?
C30 C21 H6 119.6 . . ?
C17 O1 H41 109.5 . . ?
C37 C36 C34 122.6(3) . . ?
C37 C36 Si2 119.6(2) . . ?
C34 C36 Si2 117.5(2) . . ?
Si1 C19 H19 109.5 . . ?
Si1 C19 H20 109.5 . . ?
H19 C19 H20 109.5 . . ?
Si1 C19 H21 109.5 . . ?
H19 C19 H21 109.5 . . ?
H20 C19 H21 109.5 . . ?
Si2 C38 H22 109.5 . . ?
Si2 C38 H23 109.5 . . ?
H22 C38 H23 109.5 . . ?
Si2 C38 H24 109.5 . . ?
H22 C38 H24 109.5 . . ?
H23 C38 H24 109.5 . . ?
C23 C22 C33 124.0(3) . . ?
C23 C22 C31 119.4(3) . . ?
C33 C22 C31 116.5(3) . . ?
C36 C37 H37 120.0 . . ?
C36 C37 H38 120.0 . . ?
H37 C37 H38 120.0 . . ?
C27 C23 C22 119.4(3) . . ?
C27 C23 C34 121.9(3) . . ?
C22 C23 C34 118.6(3) . . ?
Si2 C39 H25 109.5 . . ?
Si2 C39 H26 109.5 . . ?
H25 C39 H26 109.5 . . ?
Si2 C39 H27 109.5 . . ?
H25 C39 H27 109.5 . . ?
H26 C39 H27 109.5 . . ?
C35 O2 H42 109.5 . . ?
O1 C17 C12 112.1(3) . . ?
O1 C17 H43 109.2 . . ?
C12 C17 H43 109.2 . . ?
O1 C17 H44 109.2 . . ?
C12 C17 H44 109.2 . . ?
H43 C17 H44 107.9 . . ?
C11 C18 H39 120.0 . . ?
C11 C18 H40 120.0 . . ?
H39 C18 H40 120.0 . . ?
O2 C35 C34 111.4(3) . . ?
O2 C35 H45 109.3 . . ?
C34 C35 H45 109.3 . . ?
O2 C35 H46 109.3 . . ?
C34 C35 H46 109.3 . . ?
H45 C35 H46 108.0 . . ?
C16 C13 C7 121.3(5) . . ?
C16 C13 H7 119.4 . . ?
C7 C13 H7 119.4 . . ?
C23 C34 C35 110.5(2) . . ?
C23 C34 C36 113.6(2) . . ?
C35 C34 C36 113.7(3) . . ?
C42 C24 C32 120.7(4) . . ?
C42 C24 H8 119.7 . . ?
C32 C24 H8 119.7 . . ?
C29 C25 C28 121.9(3) . . ?
C29 C25 C27 119.6(3) . . ?
C28 C25 C27 118.5(3) . . ?
C15 C14 C6 120.9(4) . . ?
C15 C14 H9 119.5 . . ?
C6 C14 H9 119.5 . . ?
C21 C26 C27 122.1(3) . . ?
C21 C26 H10 118.9 . . ?
C27 C26 H10 118.9 . . ?
C23 C27 C26 123.7(3) . . ?
C23 C27 C25 119.7(3) . . ?
C26 C27 C25 116.6(3) . . ?
C30 C28 C25 122.4(3) . . ?
C30 C28 H11 118.8 . . ?
C25 C28 H11 118.8 . . ?
Si2 C40 H28 109.5 . . ?
Si2 C40 H29 109.5 . . ?
H28 C40 H29 109.5 . . ?
Si2 C40 H30 109.5 . . ?
H28 C40 H30 109.5 . . ?
H29 C40 H30 109.5 . . ?
Si1 C20 H31 109.5 . . ?
Si1 C20 H32 109.5 . . ?
H31 C20 H32 109.5 . . ?
Si1 C20 H33 109.5 . . ?
H31 C20 H33 109.5 . . ?
H32 C20 H33 109.5 . . ?
C25 C29 C31 122.0(3) . . ?
C25 C29 H12 119.0 . . ?
C31 C29 H12 119.0 . . ?
C14 C15 C16 121.7(5) . . ?
C14 C15 H13 119.2 . . ?
C16 C15 H13 119.2 . . ?
C13 C16 C15 120.0(5) . . ?
C13 C16 H14 120.0 . . ?
C15 C16 H14 120.0 . . ?
C28 C30 C21 119.5(4) . . ?
C28 C30 H15 120.3 . . ?
C21 C30 H15 120.3 . . ?
C29 C31 C42 120.6(3) . . ?
C29 C31 C22 119.9(3) . . ?
C42 C31 C22 119.5(4) . . ?
C33 C32 C24 120.3(4) . . ?
C33 C32 H16 119.8 . . ?
C24 C32 H16 119.8 . . ?
C32 C33 C22 121.9(3) . . ?
C32 C33 H17 119.0 . . ?
C22 C33 H17 119.0 . . ?
C24 C42 C31 120.9(3) . . ?
C24 C42 H18 119.5 . . ?
C31 C42 H18 119.5 . . ?
Si1 C41 H34 109.5 . . ?
Si1 C41 H35 109.5 . . ?
H34 C41 H35 109.5 . . ?
Si1 C41 H36 109.5 . . ?
H34 C41 H36 109.5 . . ?
H35 C41 H36 109.5 . . ?

loop_
_geom_bond_atom_site_label_1
_geom_bond_atom_site_label_2
_geom_bond_distance
_geom_bond_site_symmetry_2
_geom_bond_publ_flag
Si2 C38 1.868(4) . ?
Si2 C39 1.871(4) . ?
Si2 C40 1.873(4) . ?
Si2 C36 1.881(3) . ?
Si1 C19 1.857(4) . ?
Si1 C41 1.863(4) . ?
Si1 C20 1.866(4) . ?
Si1 C11 1.892(3) . ?
C1 C4 1.375(6) . ?
C1 C7 1.394(6) . ?
C1 H1 0.9500 . ?
C2 C3 1.417(4) . ?
C2 C5 1.421(5) . ?
C2 C4 1.439(4) . ?
C11 C18 1.322(5) . ?
C11 C12 1.536(4) . ?
C3 C6 1.414(5) . ?
C3 C12 1.537(4) . ?
C4 C10 1.430(6) . ?
C5 C8 1.359(5) . ?
C5 H2 0.9500 . ?
C12 C17 1.531(4) . ?
C6 C7 1.434(5) . ?
C6 C14 1.437(5) . ?
C7 C13 1.437(7) . ?
C8 C9 1.422(5) . ?
C8 H3 0.9500 . ?
C9 C10 1.351(7) . ?
C9 H4 0.9500 . ?
C10 H5 0.9500 . ?
C21 C26 1.357(5) . ?
C21 C30 1.418(5) . ?
C21 H6 0.9500 . ?
O1 C17 1.421(4) . ?
O1 H41 0.8400 . ?
C36 C37 1.313(5) . ?
C36 C34 1.555(4) . ?
C19 H19 0.9800 . ?
C19 H20 0.9800 . ?
C19 H21 0.9800 . ?
C38 H22 0.9800 . ?
C38 H23 0.9800 . ?
C38 H24 0.9800 . ?
C22 C23 1.416(5) . ?
C22 C33 1.435(5) . ?
C22 C31 1.439(4) . ?
C37 H37 0.9500 . ?
C37 H38 0.9500 . ?
C23 C27 1.416(5) . ?
C23 C34 1.532(4) . ?
C39 H25 0.9800 . ?
C39 H26 0.9800 . ?
C39 H27 0.9800 . ?
O2 C35 1.419(4) . ?
O2 H42 0.8400 . ?
C17 H43 0.9900 . ?
C17 H44 0.9900 . ?
C18 H39 0.9500 . ?
C18 H40 0.9500 . ?
C35 C34 1.535(4) . ?
C35 H45 0.9900 . ?
C35 H46 0.9900 . ?
C13 C16 1.348(8) . ?
C13 H7 0.9500 . ?
C24 C42 1.349(6) . ?
C24 C32 1.408(6) . ?
C24 H8 0.9500 . ?
C25 C29 1.373(5) . ?
C25 C28 1.433(5) . ?
C25 C27 1.446(4) . ?
C14 C15 1.346(6) . ?
C14 H9 0.9500 . ?
C26 C27 1.425(5) . ?
C26 H10 0.9500 . ?
C28 C30 1.332(6) . ?
C28 H11 0.9500 . ?
C40 H28 0.9800 . ?
C40 H29 0.9800 . ?
C40 H30 0.9800 . ?
C20 H31 0.9800 . ?
C20 H32 0.9800 . ?
C20 H33 0.9800 . ?
C29 C31 1.381(5) . ?
C29 H12 0.9500 . ?
C15 C16 1.396(8) . ?
C15 H13 0.9500 . ?
C16 H14 0.9500 . ?
C30 H15 0.9500 . ?
C31 C42 1.430(6) . ?
C32 C33 1.365(6) . ?
C32 H16 0.9500 . ?
C33 H17 0.9500 . ?
C42 H18 0.9500 . ?
C41 H34 0.9800 . ?
C41 H35 0.9800 . ?
C41 H36 0.9800 . ?

loop_
_geom_torsion_atom_site_label_1
_geom_torsion_atom_site_label_2
_geom_torsion_atom_site_label_3
_geom_torsion_atom_site_label_4
_geom_torsion
_geom_torsion_site_symmetry_1
_geom_torsion_site_symmetry_2
_geom_torsion_site_symmetry_3
_geom_torsion_site_symmetry_4
_geom_torsion_publ_flag
C19 Si1 C11 C18 -167.2(3) . . . . ?
C41 Si1 C11 C18 -48.7(3) . . . . ?
C20 Si1 C11 C18 69.3(3) . . . . ?
C19 Si1 C11 C12 8.9(3) . . . . ?
C41 Si1 C11 C12 127.5(3) . . . . ?
C20 Si1 C11 C12 -114.6(3) . . . . ?
C5 C2 C3 C6 -174.9(3) . . . . ?
C4 C2 C3 C6 4.0(4) . . . . ?
C5 C2 C3 C12 4.3(4) . . . . ?
C4 C2 C3 C12 -176.9(3) . . . . ?
C7 C1 C4 C10 175.4(3) . . . . ?
C7 C1 C4 C2 -4.0(5) . . . . ?
C3 C2 C4 C1 2.1(4) . . . . ?
C5 C2 C4 C1 -178.9(3) . . . . ?
C3 C2 C4 C10 -177.2(3) . . . . ?
C5 C2 C4 C10 1.7(4) . . . . ?
C3 C2 C5 C8 177.5(3) . . . . ?
C4 C2 C5 C8 -1.4(4) . . . . ?
C18 C11 C12 C17 -5.0(4) . . . . ?
Si1 C11 C12 C17 179.1(2) . . . . ?
C18 C11 C12 C3 -134.2(3) . . . . ?
Si1 C11 C12 C3 49.9(4) . . . . ?
C6 C3 C12 C17 104.1(3) . . . . ?
C2 C3 C12 C17 -75.0(3) . . . . ?
C6 C3 C12 C11 -125.3(3) . . . . ?
C2 C3 C12 C11 55.6(4) . . . . ?
C2 C3 C6 C7 -8.3(4) . . . . ?
C12 C3 C6 C7 172.5(3) . . . . ?
C2 C3 C6 C14 172.0(3) . . . . ?
C12 C3 C6 C14 -7.1(4) . . . . ?
C4 C1 C7 C6 -0.4(5) . . . . ?
C4 C1 C7 C13 179.7(3) . . . . ?
C3 C6 C7 C1 6.6(5) . . . . ?
C14 C6 C7 C1 -173.7(3) . . . . ?
C3 C6 C7 C13 -173.5(3) . . . . ?
C14 C6 C7 C13 6.2(5) . . . . ?
C2 C5 C8 C9 0.2(5) . . . . ?
C5 C8 C9 C10 0.7(6) . . . . ?
C8 C9 C10 C4 -0.4(6) . . . . ?
C1 C4 C10 C9 179.8(3) . . . . ?
C2 C4 C10 C9 -0.9(5) . . . . ?
C38 Si2 C36 C37 108.5(3) . . . . ?
C39 Si2 C36 C37 -129.8(3) . . . . ?
C40 Si2 C36 C37 -12.1(4) . . . . ?
C38 Si2 C36 C34 -77.0(3) . . . . ?
C39 Si2 C36 C34 44.6(3) . . . . ?
C40 Si2 C36 C34 162.4(3) . . . . ?
C33 C22 C23 C27 176.5(3) . . . . ?
C31 C22 C23 C27 -3.1(4) . . . . ?
C33 C22 C23 C34 -3.7(4) . . . . ?
C31 C22 C23 C34 176.7(2) . . . . ?
C11 C12 C17 O1 174.0(2) . . . . ?
C3 C12 C17 O1 -56.0(3) . . . . ?
C1 C7 C13 C16 177.3(4) . . . . ?
C6 C7 C13 C16 -2.6(6) . . . . ?
C27 C23 C34 C35 -74.2(3) . . . . ?
C22 C23 C34 C35 106.0(3) . . . . ?
C27 C23 C34 C36 55.1(4) . . . . ?
C22 C23 C34 C36 -124.7(3) . . . . ?
O2 C35 C34 C23 -68.0(3) . . . . ?
O2 C35 C34 C36 162.8(3) . . . . ?
C37 C36 C34 C23 -127.1(4) . . . . ?
Si2 C36 C34 C23 58.6(4) . . . . ?
C37 C36 C34 C35 0.5(5) . . . . ?
Si2 C36 C34 C35 -173.8(2) . . . . ?
C3 C6 C14 C15 174.9(4) . . . . ?
C7 C6 C14 C15 -4.8(5) . . . . ?
C30 C21 C26 C27 -0.6(5) . . . . ?
C22 C23 C27 C26 -177.8(3) . . . . ?
C34 C23 C27 C26 2.4(4) . . . . ?
C22 C23 C27 C25 2.3(4) . . . . ?
C34 C23 C27 C25 -177.5(2) . . . . ?
C21 C26 C27 C23 -178.6(3) . . . . ?
C21 C26 C27 C25 1.4(4) . . . . ?
C29 C25 C27 C23 -0.4(4) . . . . ?
C28 C25 C27 C23 179.0(3) . . . . ?
C29 C25 C27 C26 179.7(3) . . . . ?
C28 C25 C27 C26 -1.0(4) . . . . ?
C29 C25 C28 C30 179.1(3) . . . . ?
C27 C25 C28 C30 -0.2(5) . . . . ?
C28 C25 C29 C31 180.0(3) . . . . ?
C27 C25 C29 C31 -0.7(5) . . . . ?
C6 C14 C15 C16 -0.4(7) . . . . ?
C7 C13 C16 C15 -2.7(7) . . . . ?
C14 C15 C16 C13 4.3(7) . . . . ?
C25 C28 C30 C21 1.1(5) . . . . ?
C26 C21 C30 C28 -0.7(5) . . . . ?
C25 C29 C31 C42 179.3(3) . . . . ?
C25 C29 C31 C22 -0.1(5) . . . . ?
C23 C22 C31 C29 2.0(4) . . . . ?
C33 C22 C31 C29 -177.6(3) . . . . ?
C23 C22 C31 C42 -177.4(3) . . . . ?
C33 C22 C31 C42 3.0(4) . . . . ?
C42 C24 C32 C33 1.0(6) . . . . ?
C24 C32 C33 C22 0.9(6) . . . . ?
C23 C22 C33 C32 177.6(3) . . . . ?
C31 C22 C33 C32 -2.8(5) . . . . ?
C32 C24 C42 C31 -0.8(6) . . . . ?
C29 C31 C42 C24 179.3(3) . . . . ?
C22 C31 C42 C24 -1.3(5) . . . . ?
